data_2310206
loop_
_publ_author_name
'Giessen, B.C.'
'Grant, N.J.'

_publ_section_title
;
 New intermediate phases in transition metal systems. II.
;
_journal_name_full 'Acta Crystallographica (1,1948-23,1967)'
_journal_page_first 1080
_journal_page_last 1081
_journal_volume 18
_journal_year 1965
_chemical_formula_sum 'Ir V'
_space_group_IT_number 65
_symmetry_space_group_name_Hall '-C 2 2'
_symmetry_space_group_name_H-M 'C m m m'
_cell_angle_alpha 90
_cell_angle_beta 90
_cell_angle_gamma 90
_cell_formula_units_Z 4
_cell_length_a 5.791
_cell_length_b 6.756
_cell_length_c 2.796
_cell_volume 109.391
_citation_journal_id_ASTM ACCRA9
_cod_data_source_file Giessen_ACCRA9_1965_837.cif
_cod_data_source_block Ir1V1
_cod_original_cell_volume 109.3907
_cod_original_formula_sum 'Ir1 V1'
_cod_database_code 2310206

loop_
_symmetry_equiv_pos_as_xyz
x,y,z
-x,-y,z
x,-y,-z
-x,y,-z
-x,-y,-z
x,y,-z
-x,y,z
x,-y,z
x+1/2,y+1/2,z
-x+1/2,-y+1/2,z
x+1/2,-y+1/2,-z
-x+1/2,y+1/2,-z
-x+1/2,-y+1/2,-z
x+1/2,y+1/2,-z
-x+1/2,y+1/2,z
x+1/2,-y+1/2,z

loop_
_atom_site_label
_atom_site_type_symbol
_atom_site_fract_x
_atom_site_fract_y
_atom_site_fract_z
_atom_site_occupancy
_atom_site_U_iso_or_equiv
Ir1 Ir 0 0.22 0.5 1 0.0
V1 V 0.28 0 0 1 0.0
